data_9003064
loop_
_publ_author_name
'Burns, P. C.'
'Hughes, K.-A.'

_publ_section_title
;
 Studtite, [(UO2)(O2)(H2O)2](H2O)2: The first structure of a peroxide mineral
;
_journal_name_full 'American Mineralogist'
_journal_page_first 1165
_journal_page_last 1168
_journal_volume 88
_journal_year 2003
_chemical_formula_sum 'H8 O8 U'
_chemical_name_mineral Studtite
_space_group_IT_number 15
_symmetry_space_group_name_Hall '-C 2yc'
_symmetry_space_group_name_H-M 'C 1 2/c 1'
_cell_angle_alpha 90
_cell_angle_beta 123.356
_cell_angle_gamma 90
_cell_length_a 14.068
_cell_length_b 6.721
_cell_length_c 8.428
_cell_formula_units_Z 4
_cell_volume 665.607
_database_code_amcsd 0003153
_exptl_crystal_density_diffrn 3.733
_cod_original_formula_sum 'U O8 H8'
_cod_database_code 9003064

loop_
_space_group_symop_operation_xyz
x,y,z
1/2+x,1/2+y,z
x,-y,1/2+z
1/2+x,1/2-y,1/2+z
-x,y,1/2-z
1/2-x,1/2+y,1/2-z
-x,-y,-z
1/2-x,1/2-y,-z

loop_
_atom_site_aniso_label
_atom_site_aniso_U_11
_atom_site_aniso_U_22
_atom_site_aniso_U_33
_atom_site_aniso_U_12
_atom_site_aniso_U_13
_atom_site_aniso_U_23
U1 0.02210 0.02410 0.01570 -0.00010 0.01300 -0.00050
O1 0.04500 0.02700 0.02800 0.00000 0.02500 -0.00200
O2 0.03200 0.02900 0.02900 -0.00900 0.02100 -0.00800
O3 0.02900 0.06100 0.02400 0.00100 0.01200 -0.00600
O4 0.03000 0.02900 0.03800 -0.00600 0.02000 -0.00600

loop_
_atom_site_label
_atom_site_fract_x
_atom_site_fract_y
_atom_site_fract_z
_atom_site_U_iso_or_equiv
U1 0.00000 0.00000 0.00000 0.01930
O1 0.00730 -0.24900 0.07400 0.03100
O2 0.06230 0.11400 0.30810 0.02800
O3 0.20260 0.03800 0.17900 0.03900
O4 -0.15650 -0.52400 0.06100 0.03100
H1 0.25500 0.03000 0.31700 0.03000
H2 0.24200 -0.06000 0.15000 0.03000
H3 -0.10200 -0.44000 0.06000 0.03000
H4 -0.13100 -0.66200 0.08000 0.03000

loop_
_cod_related_entry_id
_cod_related_entry_database
_cod_related_entry_code
1 AMCSD 0003153
